data_7250064
loop_
_publ_author_name
'Fang, Han'
'Han, Jia-Peng'
'Zhang, Bo'
'Liu, Deng-Bo'
'Li, Xing-Wang'
'Li, Jing-Yu'
'He, Yutong'
'Yu, Mei-Hui'

_publ_section_title
;
 A versatile luminescent metal--organic framework for selective detection
 of Fe(iii) cations and Cr(vi) anions
;
_journal_issue 8
_journal_name_full CrystEngComm
_journal_page_first 1139
_journal_page_last 1145
_journal_paper_doi 10.1039/D4CE01107D
_journal_volume 27
_journal_year 2025
_chemical_formula_moiety 'C43 H24 Cd2 F4 N6 O8'
_chemical_formula_sum 'C43 H24 Cd2 F4 N6 O8'
_chemical_formula_weight 1053.48
_space_group_crystal_system monoclinic
_space_group_IT_number 15
_space_group_name_Hall '-C 2yc'
_space_group_name_H-M_alt 'C 1 2/c 1'
_atom_sites_solution_hydrogens geom
_atom_sites_solution_primary dual
_audit_creation_date 2024-11-27
_audit_creation_method
;
Olex2 1.5
(compiled 2023.02.24 svn.rf166f9f3 for OlexSys, GUI svn.r6725)
;
_audit_update_record
;
2025-01-23 deposited with the CCDC.	2025-01-23 downloaded from the CCDC.
;
_cell_angle_alpha 90
_cell_angle_beta 96.1830(10)
_cell_angle_gamma 90
_cell_formula_units_Z 8
_cell_length_a 26.9074(4)
_cell_length_b 17.1592(3)
_cell_length_c 27.3590(4)
_cell_measurement_reflns_used 50395
_cell_measurement_temperature 300.48(10)
_cell_measurement_theta_max 76.1520
_cell_measurement_theta_min 3.0520
_cell_volume 12558.4(3)
_computing_cell_refinement 'CrysAlisPro 1.171.42.101a (Rigaku OD, 2023)'
_computing_data_collection 'CrysAlisPro 1.171.42.101a (Rigaku OD, 2023)'
_computing_data_reduction 'CrysAlisPro 1.171.42.101a (Rigaku OD, 2023)'
_computing_molecular_graphics 'Olex2 1.5 (Dolomanov et al., 2009)'
_computing_publication_material 'Olex2 1.5 (Dolomanov et al., 2009)'
_computing_structure_refinement 'SHELXL 2018/3 (Sheldrick, 2015)'
_computing_structure_solution 'SHELXT 2018/2 (Sheldrick, 2018)'
_diffrn_ambient_environment air
_diffrn_ambient_temperature 300.48(10)
_diffrn_detector 'Hybrid Pixel Array Detector'
_diffrn_detector_area_resol_mean 10.0000
_diffrn_detector_type HyPix
_diffrn_measured_fraction_theta_full 1.000
_diffrn_measured_fraction_theta_max 0.982
_diffrn_measurement_details
;
List of Runs (angles in degrees, time in seconds):

  # Type    Start    End  Width  t~exp~   \w     \q     \k     \f   Frames
#--------------------------------------------------------------------------
  1  \w     19.00  93.00   0.50    0.10    --   47.86-125.00   0.00  148
  2  \w     23.00  94.00   0.50    0.10    --   47.86-125.00-120.00  142
  3  \w     86.00 112.00   0.50    0.40    --  105.95-125.00 -30.00   52
  4  \w     56.00 112.00   0.50    0.40    --  105.95-125.00   0.00  112
  5  \w     40.00  80.00   0.50    0.40    --  105.95-125.00 -30.00   80
  6  \w     54.00  99.00   0.50    0.40    --  105.95-125.00 -90.00   90
  7  \w     60.00  85.00   0.50    0.40    --  105.95-125.00-120.00   50
  8  \w     79.00 104.00   0.50    0.40    --  105.95 -95.00-180.00   50
  9  \w     39.00 103.00   0.50    0.40    --  105.95-125.00 -60.00  128
 10  \w     56.00  96.00   0.50    0.40    --  105.95 -95.00   0.00   80
 11  \w     36.00  67.00   0.50    0.40    --  105.95-125.00  60.00   62
 12  \w     36.00  88.00   0.50    0.40    --  105.95-125.00 120.00  104
 13  \w    -24.00  65.00   0.50    0.10    --   47.86 -66.00 120.00  178
 14  \w     34.00  59.00   0.50    0.40    --  105.95 -66.00 120.00   50
 15  \w    -26.00  29.00   0.50    0.10    --   47.86 -19.00 -30.00  110
 16  \w     41.00  75.00   0.50    0.40    --  105.95 -61.00 -90.00   68
 17  \w     42.00  68.00   0.50    0.40    --  105.95 -61.00 -30.00   52
 18  \w     93.00 174.00   0.50    0.40    --  105.95  45.00-150.00  162
 19  \w     90.00 178.00   0.50    0.40    --  105.95  61.00-180.00  176
 20  \w     89.00 178.00   0.50    0.40    --  105.95  66.00-104.00  178
 21  \w    136.00 172.00   0.50    0.40    --  105.95 125.00  90.00   72
 22  \w     31.00 108.00   0.50    0.10    --   47.86  66.00-104.00  154
 23  \w    -30.00  11.00   0.50    0.10    --  -47.86  66.00-104.00   82
 24  \w    -22.00   7.00   0.50    0.10    --  -47.86  19.00-150.00   58
 25  \w    -18.00  28.00   0.50    0.10    --  -47.86  19.00-120.00   92
 26  \w      1.00  26.00   0.50    0.10    --  -47.86  19.00  60.00   50
 27  \w    -68.00 -37.00   0.50    0.40    -- -104.50  61.00  60.00   62
 28  \w   -108.00 -57.00   0.50    0.40    -- -104.50 111.00 144.66  102
 29  \w   -123.00 -97.00   0.50    0.40    -- -104.50 140.00  81.81   52
 30  \w   -106.00 -37.00   0.50    0.40    -- -104.50 125.00  90.00  138
 31  \w    -86.00 -49.00   0.50    0.40    -- -104.50 140.00  81.81   74
 32  \w   -124.00 -55.00   0.50    0.40    -- -104.50 142.00  24.49  138
 33  \w   -107.00 -39.00   0.50    0.40    -- -104.50 108.00  29.01  136
 34  \w    -76.00 -42.00   0.50    0.40    -- -104.50  66.00-104.00   68
 35  \w   -162.00-110.00   0.50    0.40    -- -104.50 -15.00 -30.00  104
 36  \w   -156.00 -92.00   0.50    0.40    -- -104.50 -15.00 -60.00  128
 37  \w   -173.00-114.00   0.50    0.40    -- -104.50 -61.00  30.00  118
 38  \w   -117.00 -48.00   0.50    0.10    --  -47.86 -66.00 120.00  138
 39  \w   -171.00 -91.00   0.50    0.40    -- -104.50 -66.00 120.00  160
 40  \w   -174.00 -74.00   0.50    0.40    -- -104.50-125.00  60.00  200
;
_diffrn_measurement_device 'four-circle diffractometer'
_diffrn_measurement_device_type 'XtaLAB Synergy R, HyPix'
_diffrn_measurement_method '\w scans'
_diffrn_orient_matrix_type 'CrysAlisPro convention (1999,Acta A55,543-557)'
_diffrn_orient_matrix_UB_11 0.0165962000
_diffrn_orient_matrix_UB_12 0.0843405000
_diffrn_orient_matrix_UB_13 0.0123827000
_diffrn_orient_matrix_UB_21 0.0541259000
_diffrn_orient_matrix_UB_22 -0.0281944000
_diffrn_orient_matrix_UB_23 0.0131636000
_diffrn_orient_matrix_UB_31 0.0105466000
_diffrn_orient_matrix_UB_32 0.0125393000
_diffrn_orient_matrix_UB_33 -0.0536711000
_diffrn_radiation_monochromator mirror
_diffrn_radiation_probe x-ray
_diffrn_radiation_type 'Cu K\a'
_diffrn_radiation_wavelength 1.54184
_diffrn_reflns_av_R_equivalents 0.0587
_diffrn_reflns_av_unetI/netI 0.0270
_diffrn_reflns_Laue_measured_fraction_full 1.000
_diffrn_reflns_Laue_measured_fraction_max 0.982
_diffrn_reflns_limit_h_max 33
_diffrn_reflns_limit_h_min -32
_diffrn_reflns_limit_k_max 20
_diffrn_reflns_limit_k_min -21
_diffrn_reflns_limit_l_max 28
_diffrn_reflns_limit_l_min -34
_diffrn_reflns_number 87305
_diffrn_reflns_point_group_measured_fraction_full 1.000
_diffrn_reflns_point_group_measured_fraction_max 0.982
_diffrn_reflns_theta_full 67.684
_diffrn_reflns_theta_max 77.164
_diffrn_reflns_theta_min 3.060
_diffrn_source 'Rotating-anode X-ray tube'
_diffrn_source_type 'PhotonJet R (Cu) X-ray Source'
_exptl_absorpt_coefficient_mu 5.882
_exptl_absorpt_correction_T_max 1.00000
_exptl_absorpt_correction_T_min 0.39197
_exptl_absorpt_correction_type multi-scan
_exptl_absorpt_process_details
;
CrysAlisPro 1.171.42.101a (Rigaku Oxford Diffraction, 2023)
Empirical absorption correction using spherical harmonics,
implemented in SCALE3 ABSPACK scaling algorithm.
;
_exptl_crystal_colour colourless
_exptl_crystal_colour_primary colourless
_exptl_crystal_density_diffrn 1.114
_exptl_crystal_description block
_exptl_crystal_F_000 4160
_exptl_crystal_size_max 0.08
_exptl_crystal_size_mid 0.04
_exptl_crystal_size_min 0.02
_refine_diff_density_max 1.120
_refine_diff_density_min -1.181
_refine_diff_density_rms 0.080
_refine_ls_extinction_method none
_refine_ls_goodness_of_fit_ref 1.089
_refine_ls_hydrogen_treatment constr
_refine_ls_matrix_type full
_refine_ls_number_parameters 568
_refine_ls_number_reflns 13062
_refine_ls_number_restraints 0
_refine_ls_restrained_S_all 1.089
_refine_ls_R_factor_all 0.0425
_refine_ls_R_factor_gt 0.0393
_refine_ls_shift/su_max 0.003
_refine_ls_shift/su_mean 0.000
_refine_ls_structure_factor_coef Fsqd
_refine_ls_weighting_details 'w=1/[\s^2^(Fo^2^)+(0.0595P)^2^+19.2207P] where P=(Fo^2^+2Fc^2^)/3'
_refine_ls_weighting_scheme calc
_refine_ls_wR_factor_gt 0.1106
_refine_ls_wR_factor_ref 0.1132
_reflns_Friedel_coverage 0.000
_reflns_number_gt 11773
_reflns_number_total 13062
_reflns_threshold_expression 'I > 2\s(I)'
_cod_data_source_file d4ce01107d2.cif
_cod_data_source_block nkm-103_auto
_cod_database_code 7250064
_shelx_shelxl_version_number 2018/3
_shelx_space_group_comment
;
The symmetry employed for this shelxl refinement is uniquely defined
by the following loop, which should always be used as a source of
symmetry information in preference to the above space-group names.
They are only intended as comments.
;
_shelx_estimated_absorpt_t_max 0.891
_shelx_estimated_absorpt_t_min 0.650
_olex2_refinement_description
;
1. Fixed Uiso
 At 1.2 times of:
  All C(H) groups
2.a Aromatic/amide H refined with riding coordinates:
 C00L(H00L), C00S(H00S), C011(H011), C013(H013), C014(H014), C015(H015),
 C016(H016), C017(H017), C018(H018), C01C(H01C), C01D(H01D), C01E(H01E),
 C01F(H01F), C01G(H01G), C01H(H01H), C01I(H01I), C01K(H01K), C01L(H01L),
 C01M(H01M), C01N(H01N), C01P(H01P), C01R(H01R), C01S(H01S), C01T(H01T)
;
_smtbx_masks_void_probe_radius 1.2
_smtbx_masks_void_truncation_radius 1.2
_olex2_submission_special_instructions 'No special instructions were received'
_oxdiff_exptl_absorpt_empirical_details
;
Empirical correction (ABSPACK) includes:
- Absorption correction using spherical harmonics
- Frame scaling
;
_oxdiff_exptl_absorpt_empirical_full_max 1.998
_oxdiff_exptl_absorpt_empirical_full_min 0.346

loop_
_space_group_symop_operation_xyz
'x, y, z'
'-x, y, -z+1/2'
'x+1/2, y+1/2, z'
'-x+1/2, y+1/2, -z+1/2'
'-x, -y, -z'
'x, -y, z-1/2'
'-x+1/2, -y+1/2, -z'
'x+1/2, -y+1/2, z-1/2'

loop_
_atom_site_label
_atom_site_type_symbol
_atom_site_fract_x
_atom_site_fract_y
_atom_site_fract_z
_atom_site_U_iso_or_equiv
_atom_site_adp_type
_atom_site_occupancy
_atom_site_site_symmetry_order
_atom_site_calc_flag
_atom_site_refinement_flags_posn
_atom_site_refinement_flags_adp
_atom_site_refinement_flags_occupancy
_atom_site_disorder_assembly
_atom_site_disorder_group
Cd1 Cd 0.86456(2) 0.19909(2) 0.93216(2) 0.04107(7) Uani 1 1 d . . . . .
Cd Cd 0.59505(2) 0.52221(2) 0.61524(2) 0.04023(7) Uani 1 1 d . . . . .
O003 O 0.56087(8) 0.63118(14) 0.57910(9) 0.0530(5) Uani 1 1 d . . . . .
O004 O 0.39997(10) 1.23329(14) 0.50601(9) 0.0568(6) Uani 1 1 d . . . . .
O005 O 0.62722(11) 0.47947(15) 0.54963(8) 0.0603(6) Uani 1 1 d . . . . .
O006 O 0.64769(10) 0.59458(15) 0.51861(8) 0.0578(6) Uani 1 1 d . . . . .
O007 O 0.65497(9) 0.38208(16) 0.14027(8) 0.0564(6) Uani 1 1 d . . . . .
O008 O 0.52503(10) 0.61728(15) 0.64774(9) 0.0600(6) Uani 1 1 d . . . . .
F009 F 0.49647(14) 0.76752(17) 0.67721(9) 0.0946(9) Uani 1 1 d . . . . .
F00A F 0.71938(11) 0.5549(2) 0.45598(10) 0.0977(10) Uani 1 1 d . . . . .
N00B N 0.54578(10) 0.39087(18) 0.88900(10) 0.0525(7) Uani 1 1 d . . . . .
N00C N 0.70765(11) 0.2659(2) 0.90211(10) 0.0570(7) Uani 1 1 d . . . . .
N00D N 0.78135(11) 0.22124(19) 0.93000(11) 0.0567(7) Uani 1 1 d . . . . .
N00E N 0.63240(11) 0.4566(2) 0.68018(10) 0.0571(7) Uani 1 1 d . . . . .
N00F N 0.47322(11) 0.44440(18) 0.89805(11) 0.0551(7) Uani 1 1 d . . . . .
O00G O 0.38222(15) 1.16900(17) 0.43797(10) 0.0840(10) Uani 1 1 d . . . . .
N00H N 0.64900(11) 0.4104(2) 0.75503(10) 0.0619(8) Uani 1 1 d . . . . .
O00I O 0.63267(15) 0.26297(18) 0.15470(10) 0.0836(10) Uani 1 1 d . . . . .
F00J F 0.45902(18) 1.15080(18) 0.57541(13) 0.1346(16) Uani 1 1 d . . . . .
C00K C 0.59084(12) 0.3734(2) 0.86867(11) 0.0478(7) Uani 1 1 d . . . . .
C00L C 0.62694(12) 0.3294(2) 0.89595(11) 0.0493(7) Uani 1 1 d . . . . .
H00L H 0.622254 0.312114 0.927341 0.059 Uiso 1 1 calc R U . . .
C00M C 0.64150(13) 0.3826(2) 0.80291(11) 0.0518(8) Uani 1 1 d . . . . .
C00N C 0.50338(12) 0.7277(2) 0.59582(13) 0.0497(7) Uani 1 1 d . . . . .
C00O C 0.53105(12) 0.6534(2) 0.61015(13) 0.0504(7) Uani 1 1 d . . . . .
F00P F 0.73358(11) 0.3674(3) 0.22888(11) 0.1457(19) Uani 1 1 d . . . . .
C00Q C 0.64047(12) 0.5234(2) 0.51640(11) 0.0471(7) Uani 1 1 d . . . . .
C00R C 0.64664(13) 0.4841(2) 0.46821(11) 0.0485(7) Uani 1 1 d . . . . .
C00S C 0.59797(12) 0.4008(2) 0.82250(12) 0.0536(8) Uani 1 1 d . . . . .
H00S H 0.573657 0.431254 0.804877 0.064 Uiso 1 1 calc R U . . .
C00T C 0.65048(14) 0.3916(2) 0.32230(11) 0.0563(8) Uani 1 1 d . . . . .
C00U C 0.64804(15) 0.3465(2) 0.22344(11) 0.0568(8) Uani 1 1 d . . . . .
C00V C 0.39668(14) 1.1714(2) 0.48295(13) 0.0543(8) Uani 1 1 d . . . . .
C00W C 0.65043(14) 0.4208(2) 0.37375(11) 0.0535(8) Uani 1 1 d . . . . .
C00X C 0.67026(12) 0.3119(2) 0.87511(12) 0.0511(8) Uani 1 1 d . . . . .
C00Y C 0.41144(15) 1.0954(2) 0.50735(13) 0.0572(8) Uani 1 1 d . . . . .
C00Z C 0.68356(13) 0.5037(2) 0.43938(12) 0.0526(8) Uani 1 1 d . . . . .
C010 C 0.45963(14) 0.8708(2) 0.56440(14) 0.0578(8) Uani 1 1 d . . . . .
C011 C 0.75719(13) 0.2729(2) 0.90159(13) 0.0554(8) Uani 1 1 d . . . . .
H011 H 0.772432 0.309844 0.883303 0.067 Uiso 1 1 calc R U . . .
C012 C 0.48888(16) 0.7817(2) 0.62889(13) 0.0600(9) Uani 1 1 d . . . . .
C013 C 0.67812(13) 0.3371(2) 0.82866(12) 0.0541(8) Uani 1 1 d . . . . .
H013 H 0.707164 0.323919 0.814973 0.065 Uiso 1 1 calc R U . . .
C014 C 0.61385(13) 0.4334(2) 0.71931(12) 0.0539(8) Uani 1 1 d . . . . .
H014 H 0.579779 0.432700 0.722431 0.065 Uiso 1 1 calc R U . . .
C015 C 0.47206(17) 0.8154(2) 0.53093(15) 0.0650(10) Uani 1 1 d . . . . .
H015 H 0.465399 0.825257 0.497439 0.078 Uiso 1 1 calc R U . . .
C016 C 0.49410(15) 0.7461(2) 0.54647(14) 0.0597(8) Uani 1 1 d . . . . .
H016 H 0.502996 0.710705 0.523183 0.072 Uiso 1 1 calc R U . . .
C017 C 0.51131(13) 0.4443(2) 0.87298(13) 0.0543(8) Uani 1 1 d . . . . .
H017 H 0.514496 0.477554 0.846674 0.065 Uiso 1 1 calc R U . . .
C018 C 0.68670(14) 0.4731(2) 0.39350(12) 0.0562(8) Uani 1 1 d . . . . .
H018 H 0.712878 0.487192 0.375725 0.067 Uiso 1 1 calc R U . . .
C019 C 0.44062(16) 0.9478(2) 0.54631(15) 0.0625(9) Uani 1 1 d . . . . .
C01A C 0.64576(15) 0.3285(2) 0.16922(11) 0.0566(9) Uani 1 1 d . . . . .
C01B C 0.44106(19) 1.0869(2) 0.55087(15) 0.0709(11) Uani 1 1 d . . . . .
C01C C 0.46825(17) 0.8526(2) 0.61413(15) 0.0652(10) Uani 1 1 d . . . . .
H01C H 0.460075 0.888418 0.637514 0.078 Uiso 1 1 calc R U . . .
C01D C 0.70032(17) 0.2062(3) 0.93367(19) 0.0874(16) Uani 1 1 d . . . . .
H01D H 0.669840 0.187515 0.941823 0.105 Uiso 1 1 calc R U . . .
C01E C 0.61188(16) 0.4297(3) 0.44867(13) 0.0663(11) Uani 1 1 d . . . . .
H01E H 0.586637 0.413991 0.467187 0.080 Uiso 1 1 calc R U . . .
C01F C 0.60604(16) 0.3685(3) 0.29525(13) 0.0665(10) Uani 1 1 d . . . . .
H01F H 0.576475 0.368446 0.309998 0.080 Uiso 1 1 calc R U . . .
C01G C 0.45574(19) 1.0156(3) 0.57044(16) 0.0733(12) Uani 1 1 d . . . . .
H01G H 0.475997 1.013233 0.600173 0.088 Uiso 1 1 calc R U . . .
C01H C 0.60545(18) 0.3456(3) 0.24680(13) 0.0691(11) Uani 1 1 d . . . . .
H01H H 0.575545 0.329232 0.229662 0.083 Uiso 1 1 calc R U . . .
C01I C 0.61376(17) 0.3983(3) 0.40258(13) 0.0695(12) Uani 1 1 d . . . . .
H01I H 0.590056 0.361620 0.390686 0.083 Uiso 1 1 calc R U . . .
C01J C 0.69095(17) 0.3687(4) 0.25070(15) 0.0854(15) Uani 1 1 d . . . . .
C01K C 0.74606(17) 0.1800(3) 0.95051(17) 0.0835(15) Uani 1 1 d . . . . .
H01K H 0.752498 0.139573 0.972932 0.100 Uiso 1 1 calc R U . . .
C01L C 0.69323(17) 0.3903(4) 0.29905(15) 0.0866(16) Uani 1 1 d . . . . .
H01L H 0.723714 0.404121 0.316147 0.104 Uiso 1 1 calc R U . . .
C01M C 0.69475(16) 0.4282(4) 0.73833(17) 0.0852(15) Uani 1 1 d . . . . .
H01M H 0.726418 0.422137 0.755177 0.102 Uiso 1 1 calc R U . . .
C01N C 0.3952(2) 1.0267(2) 0.48414(19) 0.0859(15) Uani 1 1 d . . . . .
H01N H 0.374359 1.029182 0.454763 0.103 Uiso 1 1 calc R U . . .
C01P C 0.4093(2) 0.9547(3) 0.5037(2) 0.0914(17) Uani 1 1 d . . . . .
H01P H 0.397118 0.909794 0.487478 0.110 Uiso 1 1 calc R U . . .
C01R C 0.68319(17) 0.4563(4) 0.69233(17) 0.0874(16) Uani 1 1 d . . . . .
H01R H 0.706435 0.472982 0.671798 0.105 Uiso 1 1 calc R U . . .
C01S C 0.4819(2) 0.3861(4) 0.9304(2) 0.132(3) Uani 1 1 d . . . . .
H01S H 0.460279 0.371314 0.953063 0.158 Uiso 1 1 calc R U . . .
C01T C 0.5261(2) 0.3517(4) 0.9256(2) 0.132(3) Uani 1 1 d . . . . .
H01T H 0.540315 0.309862 0.943631 0.159 Uiso 1 1 calc R U . . .

loop_
_atom_site_aniso_label
_atom_site_aniso_U_11
_atom_site_aniso_U_22
_atom_site_aniso_U_33
_atom_site_aniso_U_23
_atom_site_aniso_U_13
_atom_site_aniso_U_12
Cd1 0.04680(12) 0.04348(12) 0.03190(11) -0.00262(7) -0.00052(8) 0.01224(8)
Cd 0.04417(12) 0.04610(12) 0.03008(11) 0.00467(7) 0.00241(8) -0.01007(8)
O003 0.0419(11) 0.0481(12) 0.0693(15) 0.0018(11) 0.0075(10) -0.0041(9)
O004 0.0684(15) 0.0492(13) 0.0524(13) -0.0008(10) 0.0045(11) -0.0033(11)
O005 0.0831(18) 0.0650(15) 0.0355(11) -0.0052(10) 0.0182(11) -0.0095(12)
O006 0.0714(15) 0.0578(14) 0.0454(12) -0.0136(10) 0.0120(11) -0.0175(12)
O007 0.0615(14) 0.0741(16) 0.0330(10) 0.0006(10) 0.0028(9) 0.0242(12)
O008 0.0721(16) 0.0517(13) 0.0554(14) 0.0115(11) 0.0027(12) -0.0034(11)
F009 0.147(3) 0.0869(18) 0.0506(13) 0.0110(12) 0.0146(14) 0.0336(18)
F00A 0.0883(18) 0.135(3) 0.0730(16) -0.0376(17) 0.0224(14) -0.0512(18)
N00B 0.0456(14) 0.0652(17) 0.0477(14) 0.0165(13) 0.0098(11) 0.0222(13)
N00C 0.0489(15) 0.078(2) 0.0441(14) 0.0228(14) 0.0069(11) 0.0245(14)
N00D 0.0482(15) 0.0714(19) 0.0498(15) 0.0112(14) 0.0026(12) 0.0257(14)
N00E 0.0542(16) 0.079(2) 0.0371(13) 0.0167(13) 0.0020(12) 0.0075(14)
N00F 0.0504(15) 0.0629(17) 0.0528(15) 0.0091(13) 0.0092(12) 0.0215(13)
O00G 0.144(3) 0.0519(15) 0.0506(15) 0.0038(12) -0.0138(16) 0.0099(17)
N00H 0.0487(15) 0.094(2) 0.0441(15) 0.0255(15) 0.0087(12) 0.0184(15)
O00I 0.139(3) 0.0688(18) 0.0429(13) -0.0100(13) 0.0108(16) 0.0007(18)
F00J 0.221(4) 0.0627(16) 0.100(2) -0.0097(16) -0.074(3) 0.000(2)
C00K 0.0422(15) 0.0587(18) 0.0428(16) 0.0080(14) 0.0056(12) 0.0148(13)
C00L 0.0479(16) 0.064(2) 0.0364(14) 0.0113(14) 0.0071(12) 0.0170(14)
C00M 0.0498(17) 0.071(2) 0.0348(14) 0.0153(14) 0.0048(12) 0.0150(15)
C00N 0.0442(16) 0.0481(17) 0.0569(18) 0.0062(14) 0.0061(13) -0.0029(13)
C00O 0.0423(16) 0.0487(17) 0.0578(19) 0.0018(15) -0.0058(14) -0.0070(13)
F00P 0.0696(17) 0.308(6) 0.0623(16) -0.057(3) 0.0181(13) -0.003(3)
C00Q 0.0473(16) 0.0592(19) 0.0355(15) -0.0081(13) 0.0074(12) -0.0104(13)
C00R 0.0599(19) 0.0568(18) 0.0293(14) -0.0039(12) 0.0063(13) -0.0120(14)
C00S 0.0453(16) 0.075(2) 0.0396(15) 0.0194(15) 0.0029(13) 0.0196(15)
C00T 0.068(2) 0.070(2) 0.0301(14) -0.0051(14) 0.0047(14) -0.0038(17)
C00U 0.075(2) 0.063(2) 0.0313(15) -0.0052(14) -0.0006(14) 0.0067(17)
C00V 0.063(2) 0.0508(18) 0.0481(18) 0.0027(14) 0.0031(15) -0.0023(15)
C00W 0.064(2) 0.063(2) 0.0339(15) -0.0065(14) 0.0064(13) -0.0078(16)
C00X 0.0449(16) 0.065(2) 0.0431(16) 0.0135(14) 0.0033(13) 0.0201(14)
C00Y 0.072(2) 0.0459(17) 0.0512(18) 0.0058(14) -0.0019(16) -0.0011(16)
C00Z 0.0520(18) 0.066(2) 0.0404(16) -0.0082(14) 0.0064(13) -0.0171(15)
C010 0.061(2) 0.0517(19) 0.060(2) 0.0052(16) 0.0006(16) 0.0005(15)
C011 0.0470(17) 0.071(2) 0.0483(17) 0.0160(16) 0.0041(14) 0.0179(16)
C012 0.072(2) 0.060(2) 0.0484(18) 0.0108(16) 0.0087(16) 0.0065(17)
C013 0.0463(17) 0.072(2) 0.0440(16) 0.0130(15) 0.0070(13) 0.0200(16)
C014 0.0479(17) 0.068(2) 0.0449(16) 0.0157(15) 0.0024(13) 0.0061(15)
C015 0.076(3) 0.064(2) 0.052(2) 0.0097(17) -0.0029(18) 0.0062(19)
C016 0.062(2) 0.059(2) 0.057(2) 0.0002(16) -0.0004(16) 0.0031(16)
C017 0.0506(18) 0.065(2) 0.0478(17) 0.0138(15) 0.0089(14) 0.0219(16)
C018 0.057(2) 0.075(2) 0.0378(16) -0.0061(15) 0.0116(14) -0.0139(16)
C019 0.069(2) 0.053(2) 0.064(2) 0.0074(17) -0.0003(18) 0.0007(17)
C01A 0.071(2) 0.069(2) 0.0297(15) -0.0067(15) 0.0030(14) 0.0153(18)
C01B 0.099(3) 0.052(2) 0.057(2) -0.0024(17) -0.009(2) -0.002(2)
C01C 0.081(3) 0.058(2) 0.057(2) 0.0011(17) 0.0108(19) 0.0121(19)
C01D 0.058(2) 0.115(4) 0.092(3) 0.060(3) 0.021(2) 0.030(2)
C01E 0.076(2) 0.080(3) 0.0464(18) -0.0128(17) 0.0217(17) -0.035(2)
C01F 0.073(2) 0.086(3) 0.0413(17) -0.0144(18) 0.0099(16) -0.015(2)
C01G 0.094(3) 0.063(2) 0.057(2) 0.0031(18) -0.019(2) 0.003(2)
C01H 0.084(3) 0.082(3) 0.0407(18) -0.0122(18) 0.0059(17) -0.015(2)
C01I 0.080(3) 0.086(3) 0.0440(18) -0.0211(18) 0.0169(17) -0.039(2)
C01J 0.063(2) 0.150(5) 0.044(2) -0.021(2) 0.0113(17) 0.008(3)
C01K 0.065(2) 0.109(4) 0.079(3) 0.053(3) 0.017(2) 0.038(2)
C01L 0.060(2) 0.154(5) 0.046(2) -0.024(3) 0.0039(17) -0.005(3)
C01M 0.052(2) 0.139(5) 0.065(2) 0.034(3) 0.0058(18) 0.015(2)
C01N 0.114(4) 0.053(2) 0.080(3) 0.000(2) -0.040(3) 0.002(2)
C01P 0.123(4) 0.046(2) 0.093(3) 0.001(2) -0.041(3) -0.002(2)
C01R 0.060(2) 0.139(5) 0.066(3) 0.036(3) 0.020(2) 0.014(3)
C01S 0.110(4) 0.179(6) 0.121(4) 0.101(5) 0.079(4) 0.093(4)
C01T 0.107(4) 0.187(7) 0.115(4) 0.106(5) 0.071(4) 0.098(4)

loop_
_atom_type_symbol
_atom_type_description
_atom_type_scat_dispersion_real
_atom_type_scat_dispersion_imag
_atom_type_scat_source
C C 0.0181 0.0091 'International Tables Vol C Tables 4.2.6.8 and 6.1.1.4'
H H 0.0000 0.0000 'International Tables Vol C Tables 4.2.6.8 and 6.1.1.4'
Cd Cd 0.1185 4.6533 'International Tables Vol C Tables 4.2.6.8 and 6.1.1.4'
F F 0.0727 0.0534 'International Tables Vol C Tables 4.2.6.8 and 6.1.1.4'
N N 0.0311 0.0180 'International Tables Vol C Tables 4.2.6.8 and 6.1.1.4'
O O 0.0492 0.0322 'International Tables Vol C Tables 4.2.6.8 and 6.1.1.4'

loop_
_geom_angle_atom_site_label_1
_geom_angle_atom_site_label_2
_geom_angle_atom_site_label_3
_geom_angle
_geom_angle_site_symmetry_1
_geom_angle_site_symmetry_3
_geom_angle_publ_flag
O003 Cd1 O004 94.65(9) 4_646 8_566 ?
O003 Cd1 O007 73.98(8) 4_646 7_656 ?
O003 Cd1 O00I 83.73(11) 4_646 7_656 ?
O003 Cd1 C00V 104.00(10) 4_646 8_566 ?
O004 Cd1 O00I 128.51(10) 8_566 7_656 ?
O004 Cd1 C00V 27.05(9) 8_566 8_566 ?
O006 Cd1 O003 82.46(9) 4_646 4_646 ?
O006 Cd1 O004 87.33(9) 4_646 8_566 ?
O006 Cd1 O007 89.92(9) 4_646 7_656 ?
O006 Cd1 O00G 140.14(10) 4_646 8_566 ?
O006 Cd1 O00I 142.49(10) 4_646 7_656 ?
O006 Cd1 C00V 113.51(10) 4_646 8_566 ?
O007 Cd1 O004 168.57(8) 7_656 8_566 ?
O007 Cd1 O00I 52.71(10) 7_656 7_656 ?
O007 Cd1 C00V 156.23(10) 7_656 8_566 ?
N00D Cd1 O003 158.08(11) . 4_646 ?
N00D Cd1 O004 103.84(10) . 8_566 ?
N00D Cd1 O006 86.70(10) . 4_646 ?
N00D Cd1 O007 87.06(10) . 7_656 ?
N00D Cd1 O00G 91.87(14) . 8_566 ?
N00D Cd1 O00I 93.59(12) . 7_656 ?
N00D Cd1 C00V 97.78(12) . 8_566 ?
O00G Cd1 O003 108.63(12) 8_566 4_646 ?
O00G Cd1 O004 54.38(9) 8_566 8_566 ?
O00G Cd1 O007 129.83(9) 8_566 7_656 ?
O00G Cd1 O00I 77.37(10) 8_566 7_656 ?
O00G Cd1 C00V 27.36(10) 8_566 8_566 ?
O00I Cd1 C00V 103.62(11) 7_656 8_566 ?
O003 Cd O007 77.52(9) . 6_566 ?
O003 Cd N00F 97.61(10) . 2_656 ?
O005 Cd O003 95.51(10) . . ?
O005 Cd O007 98.79(9) . 6_566 ?
O005 Cd N00E 107.22(11) . . ?
O005 Cd N00F 93.21(10) . 2_656 ?
N00E Cd O003 152.29(11) . . ?
N00E Cd O007 83.42(11) . 6_566 ?
N00E Cd N00F 96.73(12) . 2_656 ?
N00F Cd O007 167.40(10) 2_656 6_566 ?
Cd O003 Cd1 98.81(8) . 4_656 ?
C00O O003 Cd1 122.5(2) . 4_656 ?
C00O O003 Cd 102.1(2) . . ?
C00V O004 Cd1 89.2(2) . 8_465 ?
C00Q O005 Cd 123.7(2) . . ?
C00Q O006 Cd1 140.4(2) . 4_656 ?
Cd O007 Cd1 94.67(8) 6_565 7_656 ?
C01A O007 Cd1 93.1(2) . 7_656 ?
C01A O007 Cd 121.3(2) . 6_565 ?
C017 N00B C00K 127.2(3) . . ?
C017 N00B C01T 105.5(3) . . ?
C01T N00B C00K 126.9(3) . . ?
C011 N00C C00X 126.5(3) . . ?
C011 N00C C01D 106.5(3) . . ?
C01D N00C C00X 127.0(3) . . ?
C011 N00D Cd1 123.9(3) . . ?
C011 N00D C01K 106.0(3) . . ?
C01K N00D Cd1 129.6(2) . . ?
C014 N00E Cd 129.0(2) . . ?
C014 N00E C01R 105.2(3) . . ?
C01R N00E Cd 122.9(3) . . ?
C017 N00F Cd 126.2(2) . 2_656 ?
C017 N00F C01S 104.9(3) . . ?
C01S N00F Cd 128.7(3) . 2_656 ?
C00V O00G Cd1 94.3(2) . 8_465 ?
C014 N00H C00M 127.4(3) . . ?
C014 N00H C01M 105.9(3) . . ?
C01M N00H C00M 126.3(3) . . ?
C01A O00I Cd1 91.9(2) . 7_656 ?
C00L C00K N00B 118.9(3) . . ?
C00S C00K N00B 119.7(3) . . ?
C00S C00K C00L 121.4(3) . . ?
C00K C00L H00L 121.0 . . ?
C00K C00L C00X 118.0(3) . . ?
C00X C00L H00L 121.0 . . ?
C00S C00M N00H 119.4(3) . . ?
C00S C00M C013 121.2(3) . . ?
C013 C00M N00H 119.4(3) . . ?
C012 C00N C00O 124.4(3) . . ?
C012 C00N C016 116.9(3) . . ?
C016 C00N C00O 118.6(3) . . ?
O003 C00O C00N 113.9(3) . . ?
O008 C00O O003 123.5(3) . . ?
O008 C00O C00N 122.7(3) . . ?
O005 C00Q C00R 115.4(3) . . ?
O006 C00Q O005 127.6(3) . . ?
O006 C00Q C00R 117.0(3) . . ?
C00Z C00R C00Q 123.1(3) . . ?
C00Z C00R C01E 116.3(3) . . ?
C01E C00R C00Q 120.4(3) . . ?
C00K C00S H00S 120.4 . . ?
C00M C00S C00K 119.1(3) . . ?
C00M C00S H00S 120.4 . . ?
C01F C00T C00W 120.5(3) . . ?
C01L C00T C00W 121.8(3) . . ?
C01L C00T C01F 117.6(3) . . ?
C01H C00U C01A 120.5(3) . . ?
C01J C00U C01A 122.6(4) . . ?
C01J C00U C01H 116.8(3) . . ?
O004 C00V Cd1 63.75(19) . 8_465 ?
O004 C00V O00G 121.9(3) . . ?
O004 C00V C00Y 121.4(3) . . ?
O00G C00V Cd1 58.29(19) . 8_465 ?
O00G C00V C00Y 116.7(3) . . ?
C00Y C00V Cd1 174.5(3) . 8_465 ?
C018 C00W C00T 120.7(3) . . ?
C01I C00W C00T 121.2(3) . . ?
C01I C00W C018 118.2(3) . . ?
C00L C00X N00C 119.1(3) . . ?
C013 C00X N00C 118.8(3) . . ?
C013 C00X C00L 122.1(3) . . ?
C01B C00Y C00V 125.6(3) . . ?
C01B C00Y C01N 115.8(4) . . ?
C01N C00Y C00V 118.7(3) . . ?
F00A C00Z C00R 120.1(3) . . ?
F00A C00Z C018 116.5(3) . . ?
C018 C00Z C00R 123.4(3) . . ?
C015 C010 C019 119.3(3) . . ?
C015 C010 C01C 117.8(3) . . ?
C01C C010 C019 122.8(4) . . ?
N00C C011 H011 124.3 . . ?
N00D C011 N00C 111.4(3) . . ?
N00D C011 H011 124.3 . . ?
F009 C012 C00N 120.1(3) . . ?
F009 C012 C01C 117.6(4) . . ?
C01C C012 C00N 122.3(3) . . ?
C00M C013 H013 120.9 . . ?
C00X C013 C00M 118.2(3) . . ?
C00X C013 H013 120.9 . . ?
N00E C014 N00H 112.9(3) . . ?
N00E C014 H014 123.6 . . ?
N00H C014 H014 123.6 . . ?
C010 C015 H015 119.5 . . ?
C016 C015 C010 121.0(4) . . ?
C016 C015 H015 119.5 . . ?
C00N C016 H016 119.2 . . ?
C015 C016 C00N 121.7(4) . . ?
C015 C016 H016 119.2 . . ?
N00B C017 H017 123.6 . . ?
N00F C017 N00B 112.8(3) . . ?
N00F C017 H017 123.6 . . ?
C00W C018 H018 120.2 . . ?
C00Z C018 C00W 119.5(3) . . ?
C00Z C018 H018 120.2 . . ?
C01G C019 C010 121.3(4) . . ?
C01P C019 C010 121.3(4) . . ?
C01P C019 C01G 117.3(4) . . ?
O007 C01A C00U 118.7(3) . . ?
O00I C01A O007 122.3(3) . . ?
O00I C01A C00U 118.9(3) . . ?
F00J C01B C00Y 119.5(4) . . ?
F00J C01B C01G 117.2(4) . . ?
C00Y C01B C01G 123.3(4) . . ?
C010 C01C H01C 119.9 . . ?
C012 C01C C010 120.2(4) . . ?
C012 C01C H01C 119.9 . . ?
N00C C01D H01D 126.9 . . ?
C01K C01D N00C 106.2(4) . . ?
C01K C01D H01D 126.9 . . ?
C00R C01E H01E 119.1 . . ?
C01I C01E C00R 121.8(3) . . ?
C01I C01E H01E 119.1 . . ?
C00T C01F H01F 119.6 . . ?
C01H C01F C00T 120.7(4) . . ?
C01H C01F H01F 119.6 . . ?
C019 C01G H01G 119.8 . . ?
C01B C01G C019 120.5(4) . . ?
C01B C01G H01G 119.8 . . ?
C00U C01H C01F 121.4(4) . . ?
C00U C01H H01H 119.3 . . ?
C01F C01H H01H 119.3 . . ?
C00W C01I H01I 119.6 . . ?
C01E C01I C00W 120.8(3) . . ?
C01E C01I H01I 119.6 . . ?
F00P C01J C00U 117.7(3) . . ?
F00P C01J C01L 118.7(4) . . ?
C00U C01J C01L 123.6(4) . . ?
N00D C01K H01K 125.1 . . ?
C01D C01K N00D 109.9(4) . . ?
C01D C01K H01K 125.1 . . ?
C00T C01L H01L 120.0 . . ?
C01J C01L C00T 120.0(4) . . ?
C01J C01L H01L 120.0 . . ?
N00H C01M H01M 127.4 . . ?
C01R C01M N00H 105.1(4) . . ?
C01R C01M H01M 127.4 . . ?
C00Y C01N H01N 119.3 . . ?
C01P C01N C00Y 121.5(4) . . ?
C01P C01N H01N 119.3 . . ?
C019 C01P C01N 121.6(4) . . ?
C019 C01P H01P 119.2 . . ?
C01N C01P H01P 119.2 . . ?
N00E C01R H01R 124.7 . . ?
C01M C01R N00E 110.5(4) . . ?
C01M C01R H01R 124.7 . . ?
N00F C01S H01S 124.6 . . ?
N00F C01S C01T 110.8(4) . . ?
C01T C01S H01S 124.6 . . ?
N00B C01T H01T 127.1 . . ?
C01S C01T N00B 105.9(4) . . ?
C01S C01T H01T 127.1 . . ?

loop_
_geom_bond_atom_site_label_1
_geom_bond_atom_site_label_2
_geom_bond_distance
_geom_bond_site_symmetry_2
_geom_bond_publ_flag
Cd1 O003 2.369(2) 4_646 ?
Cd1 O004 2.433(2) 8_566 ?
Cd1 O006 2.288(2) 4_646 ?
Cd1 O007 2.433(2) 7_656 ?
Cd1 N00D 2.265(3) . ?
Cd1 O00G 2.315(3) 8_566 ?
Cd1 O00I 2.473(3) 7_656 ?
Cd1 C00V 2.713(4) 8_566 ?
Cd O003 2.263(2) . ?
Cd O005 2.201(2) . ?
Cd O007 2.351(2) 6_566 ?
Cd N00E 2.247(3) . ?
Cd N00F 2.268(3) 2_656 ?
O003 C00O 1.288(4) . ?
O004 C00V 1.234(4) . ?
O005 C00Q 1.262(4) . ?
O006 C00Q 1.237(4) . ?
O007 C01A 1.256(5) . ?
O008 C00O 1.226(4) . ?
F009 C012 1.338(4) . ?
F00A C00Z 1.346(4) . ?
N00B C00K 1.419(4) . ?
N00B C017 1.343(4) . ?
N00B C01T 1.359(5) . ?
N00C C00X 1.421(4) . ?
N00C C011 1.340(5) . ?
N00C C01D 1.368(5) . ?
N00D C011 1.305(4) . ?
N00D C01K 1.354(6) . ?
N00E C014 1.292(4) . ?
N00E C01R 1.371(6) . ?
N00F C017 1.293(4) . ?
N00F C01S 1.339(6) . ?
O00G C00V 1.251(4) . ?
N00H C00M 1.429(4) . ?
N00H C014 1.344(4) . ?
N00H C01M 1.392(5) . ?
O00I C01A 1.231(5) . ?
F00J C01B 1.347(5) . ?
C00K C00L 1.383(4) . ?
C00K C00S 1.381(4) . ?
C00L H00L 0.9300 . ?
C00L C00X 1.384(4) . ?
C00M C00S 1.376(5) . ?
C00M C013 1.388(4) . ?
C00N C00O 1.507(5) . ?
C00N C012 1.381(5) . ?
C00N C016 1.383(5) . ?
F00P C01J 1.349(5) . ?
C00Q C00R 1.506(4) . ?
C00R C00Z 1.375(5) . ?
C00R C01E 1.387(5) . ?
C00S H00S 0.9300 . ?
C00T C00W 1.494(4) . ?
C00T C01F 1.395(5) . ?
C00T C01L 1.373(6) . ?
C00U C01A 1.510(4) . ?
C00U C01H 1.371(6) . ?
C00U C01J 1.360(6) . ?
C00V C00Y 1.499(5) . ?
C00W C018 1.392(5) . ?
C00W C01I 1.383(5) . ?
C00X C013 1.380(5) . ?
C00Y C01B 1.367(5) . ?
C00Y C01N 1.386(6) . ?
C00Z C018 1.372(5) . ?
C010 C015 1.385(6) . ?
C010 C019 1.483(5) . ?
C010 C01C 1.391(5) . ?
C011 H011 0.9300 . ?
C012 C01C 1.379(5) . ?
C013 H013 0.9300 . ?
C014 H014 0.9300 . ?
C015 H015 0.9300 . ?
C015 C016 1.376(5) . ?
C016 H016 0.9300 . ?
C017 H017 0.9300 . ?
C018 H018 0.9300 . ?
C019 C01G 1.378(6) . ?
C019 C01P 1.369(6) . ?
C01B C01G 1.376(6) . ?
C01C H01C 0.9300 . ?
C01D H01D 0.9300 . ?
C01D C01K 1.344(6) . ?
C01E H01E 0.9300 . ?
C01E C01I 1.377(5) . ?
C01F H01F 0.9300 . ?
C01F C01H 1.381(5) . ?
C01G H01G 0.9300 . ?
C01H H01H 0.9300 . ?
C01I H01I 0.9300 . ?
C01J C01L 1.369(5) . ?
C01K H01K 0.9300 . ?
C01L H01L 0.9300 . ?
C01M H01M 0.9300 . ?
C01M C01R 1.352(6) . ?
C01N H01N 0.9300 . ?
C01N C01P 1.384(6) . ?
C01P H01P 0.9300 . ?
C01R H01R 0.9300 . ?
C01S H01S 0.9300 . ?
C01S C01T 1.348(6) . ?
C01T H01T 0.9300 . ?

loop_
_geom_torsion_atom_site_label_1
_geom_torsion_atom_site_label_2
_geom_torsion_atom_site_label_3
_geom_torsion_atom_site_label_4
_geom_torsion
_geom_torsion_site_symmetry_1
_geom_torsion_site_symmetry_2
_geom_torsion_site_symmetry_3
_geom_torsion_site_symmetry_4
_geom_torsion_publ_flag
Cd1 O003 C00O O008 -111.0(3) 4_656 . . . ?
Cd1 O003 C00O C00N 69.9(3) 4_656 . . . ?
Cd1 O004 C00V O00G 4.2(4) 8_465 . . . ?
Cd1 O004 C00V C00Y -177.7(3) 8_465 . . . ?
Cd1 O006 C00Q O005 -11.1(7) 4_656 . . . ?
Cd1 O006 C00Q C00R 167.1(3) 4_656 . . . ?
Cd1 O007 C01A O00I 0.8(4) 7_656 . . . ?
Cd1 O007 C01A C00U -175.7(3) 7_656 . . . ?
Cd1 N00D C011 N00C 170.6(3) . . . . ?
Cd1 N00D C01K C01D -170.1(4) . . . . ?
Cd1 O00G C00V O004 -4.4(4) 8_465 . . . ?
Cd1 O00G C00V C00Y 177.4(3) 8_465 . . . ?
Cd1 O00I C01A O007 -0.8(4) 7_656 . . . ?
Cd1 O00I C01A C00U 175.7(3) 7_656 . . . ?
Cd O003 C00O O008 -2.2(4) . . . . ?
Cd O003 C00O C00N 178.7(2) . . . . ?
Cd O005 C00Q O006 16.0(5) . . . . ?
Cd O005 C00Q C00R -162.1(2) . . . . ?
Cd O007 C01A O00I 98.2(4) 6_565 . . . ?
Cd O007 C01A C00U -78.3(4) 6_565 . . . ?
Cd N00E C014 N00H -166.9(3) . . . . ?
Cd N00E C01R C01M 165.8(4) . . . . ?
Cd N00F C017 N00B -179.1(3) 2_656 . . . ?
Cd N00F C01S C01T 177.4(5) 2_656 . . . ?
O004 C00V C00Y C01B -18.3(7) . . . . ?
O004 C00V C00Y C01N 163.3(5) . . . . ?
O005 C00Q C00R C00Z -142.8(4) . . . . ?
O005 C00Q C00R C01E 42.7(5) . . . . ?
O006 C00Q C00R C00Z 38.8(5) . . . . ?
O006 C00Q C00R C01E -135.6(4) . . . . ?
F009 C012 C01C C010 179.8(4) . . . . ?
F00A C00Z C018 C00W -179.0(4) . . . . ?
N00B C00K C00L C00X 178.9(3) . . . . ?
N00B C00K C00S C00M -179.1(4) . . . . ?
N00C C00X C013 C00M -179.4(4) . . . . ?
N00C C01D C01K N00D -0.5(7) . . . . ?
N00F C01S C01T N00B 0.4(10) . . . . ?
O00G C00V C00Y C01B 159.9(5) . . . . ?
O00G C00V C00Y C01N -18.5(6) . . . . ?
N00H C00M C00S C00K 179.6(4) . . . . ?
N00H C00M C013 C00X 179.1(4) . . . . ?
N00H C01M C01R N00E 0.2(7) . . . . ?
F00J C01B C01G C019 -177.2(5) . . . . ?
C00K N00B C017 N00F 177.4(4) . . . . ?
C00K N00B C01T C01S -176.2(6) . . . . ?
C00K C00L C00X N00C -179.2(4) . . . . ?
C00K C00L C00X C013 0.2(6) . . . . ?
C00L C00K C00S C00M 1.4(6) . . . . ?
C00L C00X C013 C00M 1.3(6) . . . . ?
C00M N00H C014 N00E 179.1(4) . . . . ?
C00M N00H C01M C01R -176.5(5) . . . . ?
C00N C012 C01C C010 2.4(7) . . . . ?
C00O C00N C012 F009 -4.2(6) . . . . ?
C00O C00N C012 C01C 173.1(4) . . . . ?
C00O C00N C016 C015 -175.5(4) . . . . ?
F00P C01J C01L C00T -179.5(6) . . . . ?
C00Q C00R C00Z F00A 6.7(6) . . . . ?
C00Q C00R C00Z C018 -174.0(4) . . . . ?
C00Q C00R C01E C01I 173.6(4) . . . . ?
C00R C00Z C018 C00W 1.7(6) . . . . ?
C00R C01E C01I C00W -0.6(8) . . . . ?
C00S C00K C00L C00X -1.5(6) . . . . ?
C00S C00M C013 C00X -1.5(6) . . . . ?
C00T C00W C018 C00Z 174.9(4) . . . . ?
C00T C00W C01I C01E -175.3(4) . . . . ?
C00T C01F C01H C00U -1.5(7) . . . . ?
C00U C01J C01L C00T -1.1(10) . . . . ?
C00V C00Y C01B F00J 0.6(8) . . . . ?
C00V C00Y C01B C01G -176.4(4) . . . . ?
C00V C00Y C01N C01P 177.2(5) . . . . ?
C00W C00T C01F C01H 176.4(4) . . . . ?
C00W C00T C01L C01J -175.1(5) . . . . ?
C00X N00C C011 N00D -179.2(4) . . . . ?
C00X N00C C01D C01K 179.9(4) . . . . ?
C00Y C01B C01G C019 -0.2(8) . . . . ?
C00Y C01N C01P C019 -1.3(10) . . . . ?
C00Z C00R C01E C01I -1.2(7) . . . . ?
C010 C015 C016 C00N 2.0(6) . . . . ?
C010 C019 C01G C01B 174.4(4) . . . . ?
C010 C019 C01P C01N -173.8(5) . . . . ?
C011 N00C C00X C00L -145.4(4) . . . . ?
C011 N00C C00X C013 35.2(6) . . . . ?
C011 N00C C01D C01K -0.2(6) . . . . ?
C011 N00D C01K C01D 1.1(6) . . . . ?
C012 C00N C00O O003 -148.4(3) . . . . ?
C012 C00N C00O O008 32.4(5) . . . . ?
C012 C00N C016 C015 0.8(6) . . . . ?
C013 C00M C00S C00K 0.2(6) . . . . ?
C014 N00E C01R C01M 3.6(6) . . . . ?
C014 N00H C00M C00S -21.5(7) . . . . ?
C014 N00H C00M C013 158.0(4) . . . . ?
C014 N00H C01M C01R -3.7(6) . . . . ?
C015 C010 C019 C01G -139.0(5) . . . . ?
C015 C010 C019 C01P 37.8(7) . . . . ?
C015 C010 C01C C012 0.5(6) . . . . ?
C016 C00N C00O O003 27.7(4) . . . . ?
C016 C00N C00O O008 -151.5(3) . . . . ?
C016 C00N C012 F009 179.6(4) . . . . ?
C016 C00N C012 C01C -3.0(6) . . . . ?
C017 N00B C00K C00L 165.8(4) . . . . ?
C017 N00B C00K C00S -13.8(6) . . . . ?
C017 N00B C01T C01S -2.2(8) . . . . ?
C017 N00F C01S C01T 1.5(9) . . . . ?
C018 C00W C01I C01E 2.9(7) . . . . ?
C019 C010 C015 C016 173.9(4) . . . . ?
C019 C010 C01C C012 -176.0(4) . . . . ?
C01A C00U C01H C01F -174.3(4) . . . . ?
C01A C00U C01J F00P -6.2(8) . . . . ?
C01A C00U C01J C01L 175.5(5) . . . . ?
C01B C00Y C01N C01P -1.3(8) . . . . ?
C01C C010 C015 C016 -2.6(6) . . . . ?
C01C C010 C019 C01G 37.4(6) . . . . ?
C01C C010 C019 C01P -145.8(5) . . . . ?
C01D N00C C00X C00L 34.5(7) . . . . ?
C01D N00C C00X C013 -144.9(5) . . . . ?
C01D N00C C011 N00D 0.9(5) . . . . ?
C01E C00R C00Z F00A -178.7(4) . . . . ?
C01E C00R C00Z C018 0.7(6) . . . . ?
C01F C00T C00W C018 -152.3(4) . . . . ?
C01F C00T C00W C01I 25.9(6) . . . . ?
C01F C00T C01L C01J 1.6(8) . . . . ?
C01G C019 C01P C01N 3.2(9) . . . . ?
C01H C00U C01A O007 112.6(5) . . . . ?
C01H C00U C01A O00I -64.0(5) . . . . ?
C01H C00U C01J F00P 177.7(5) . . . . ?
C01H C00U C01J C01L -0.6(9) . . . . ?
C01I C00W C018 C00Z -3.4(6) . . . . ?
C01J C00U C01A O007 -63.4(6) . . . . ?
C01J C00U C01A O00I 120.0(5) . . . . ?
C01J C00U C01H C01F 1.9(7) . . . . ?
C01K N00D C011 N00C -1.2(5) . . . . ?
C01L C00T C00W C018 24.2(7) . . . . ?
C01L C00T C00W C01I -157.5(5) . . . . ?
C01L C00T C01F C01H -0.3(7) . . . . ?
C01M N00H C00M C00S 149.8(5) . . . . ?
C01M N00H C00M C013 -30.7(7) . . . . ?
C01M N00H C014 N00E 6.4(5) . . . . ?
C01N C00Y C01B F00J 179.0(5) . . . . ?
C01N C00Y C01B C01G 2.1(8) . . . . ?
C01P C019 C01G C01B -2.5(8) . . . . ?
C01R N00E C014 N00H -6.2(5) . . . . ?
C01S N00F C017 N00B -3.0(6) . . . . ?
C01T N00B C00K C00L -21.4(7) . . . . ?
C01T N00B C00K C00S 159.0(6) . . . . ?
C01T N00B C017 N00F 3.4(6) . . . . ?

loop_
_smtbx_masks_void_nr
_smtbx_masks_void_average_x
_smtbx_masks_void_average_y
_smtbx_masks_void_average_z
_smtbx_masks_void_volume
_smtbx_masks_void_count_electrons
_smtbx_masks_void_content
1 0.000 0.000 0.000 22.6 0.0 ?
2 -0.730 -0.755 -0.272 5736.9 923.9 ?
3 0.000 0.000 0.500 22.6 0.0 ?
4 0.500 0.500 0.500 22.6 0.0 ?
5 0.500 0.500 0.000 22.6 0.0 ?
